data_4072777
loop_
_publ_author_name
'G\"artner, Martin'
'G\"orls, Helmar'
'Westerhausen, Matthias'

_publ_section_title
;
 Heteroleptic Phenylcalcium Derivatives via Metathesis Reactions of
 PhCa(thf)4I with Potassium Compounds
;
_journal_issue 4
_journal_name_full Organometallics
_journal_page_first 1077
_journal_paper_doi 10.1021/om061021q
_journal_volume 26
_journal_year 2007
_chemical_formula_sum 'C68 H90 Ca5 O6'
_chemical_formula_weight 1203.80
_chemical_name_systematic
; 
 ? 
;
_space_group_IT_number 2
_symmetry_cell_setting triclinic
_symmetry_space_group_name_Hall '-P 1'
_symmetry_space_group_name_H-M 'P -1'
_atom_sites_solution_hydrogens geom
_atom_sites_solution_primary direct
_atom_sites_solution_secondary difmap
_audit_creation_method SHELXL-97
_cell_angle_alpha 82.7100(10)
_cell_angle_beta 75.2340(10)
_cell_angle_gamma 64.4490(10)
_cell_formula_units_Z 2
_cell_length_a 13.3626(4)
_cell_length_b 13.9814(3)
_cell_length_c 21.4210(6)
_cell_measurement_temperature 183(2)
_cell_volume 3490.74(16)
_computing_cell_refinement DENZO
_computing_data_collection COLLECT
_computing_data_reduction DENZO
_computing_molecular_graphics SHELXTL/PC
_computing_publication_material SHELXL-97
_computing_structure_refinement 'SHELXL-97 (Sheldrick, 1997)'
_computing_structure_solution 'SHELXS-97 (Sheldrick, 1990)'
_diffrn_ambient_temperature 183(2)
_diffrn_measured_fraction_theta_full 0.991
_diffrn_measured_fraction_theta_max 0.991
_diffrn_measurement_device_type KappaCCD
_diffrn_measurement_method 'phi- + omega-scan'
_diffrn_radiation_monochromator graphite
_diffrn_radiation_source 'fine-focus sealed tube'
_diffrn_radiation_type MoK\a
_diffrn_radiation_wavelength 0.71073
_diffrn_reflns_av_R_equivalents 0.0327
_diffrn_reflns_av_sigmaI/netI 0.0652
_diffrn_reflns_limit_h_max 16
_diffrn_reflns_limit_h_min -17
_diffrn_reflns_limit_k_max 18
_diffrn_reflns_limit_k_min -15
_diffrn_reflns_limit_l_max 27
_diffrn_reflns_limit_l_min -25
_diffrn_reflns_number 24867
_diffrn_reflns_theta_full 27.48
_diffrn_reflns_theta_max 27.48
_diffrn_reflns_theta_min 2.18
_exptl_absorpt_coefficient_mu 0.429
_exptl_absorpt_correction_T_max 0.9834
_exptl_absorpt_correction_T_min 0.9474
_exptl_absorpt_correction_type multi-scan
_exptl_absorpt_process_details
;
[c.f. r.h. blessing, acta cryst. (1995), a51, 33-38]
;
_exptl_crystal_colour colourless
_exptl_crystal_density_diffrn 1.145
_exptl_crystal_density_method 'not measured'
_exptl_crystal_description prism
_exptl_crystal_F_000 1292
_exptl_crystal_size_max 0.06
_exptl_crystal_size_mid 0.06
_exptl_crystal_size_min 0.06
_refine_diff_density_max 0.889
_refine_diff_density_min -0.567
_refine_diff_density_rms 0.082
_refine_ls_extinction_method none
_refine_ls_goodness_of_fit_ref 1.011
_refine_ls_hydrogen_treatment constr
_refine_ls_matrix_type full
_refine_ls_number_parameters 710
_refine_ls_number_reflns 15857
_refine_ls_number_restraints 0
_refine_ls_restrained_S_all 1.011
_refine_ls_R_factor_all 0.1194
_refine_ls_R_factor_gt 0.0736
_refine_ls_shift/su_max 0.001
_refine_ls_shift/su_mean 0.000
_refine_ls_structure_factor_coef Fsqd
_refine_ls_weighting_details 'calc w=1/[\s^2^(Fo^2^)+(0.1234P)^2^+2.8939P] where P=(Fo^2^+2Fc^2^)/3'
_refine_ls_weighting_scheme calc
_refine_ls_wR_factor_gt 0.1968
_refine_ls_wR_factor_ref 0.2321
_reflns_number_gt 10248
_reflns_number_total 15857
_reflns_threshold_expression >2sigma(I)
_cod_data_source_file om061021qsi20061107_022228.cif
_cod_data_source_block FO2894
_cod_original_cell_volume 3490.75(16)
_cod_original_sg_symbol_H-M P-1
_cod_database_code 4072777

loop_
_symmetry_equiv_pos_as_xyz
'x, y, z'
'-x, -y, -z'

loop_
_atom_site_label
_atom_site_type_symbol
_atom_site_fract_x
_atom_site_fract_y
_atom_site_fract_z
_atom_site_U_iso_or_equiv
_atom_site_adp_type
_atom_site_occupancy
_atom_site_symmetry_multiplicity
_atom_site_calc_flag
_atom_site_refinement_flags
_atom_site_disorder_assembly
_atom_site_disorder_group
Ca1 Ca -0.40002(6) 0.83906(6) 0.18830(4) 0.04009(19) Uani 1 1 d . A .
Ca2 Ca -0.17176(7) 0.82639(6) 0.22626(3) 0.04082(19) Uani 1 1 d . A .
Ca3 Ca -0.08325(6) 0.57096(6) 0.25116(4) 0.04084(19) Uani 1 1 d . A .
Ca4 Ca -0.30374(6) 0.58355(5) 0.19964(4) 0.03937(19) Uani 1 1 d . A .
Ca5 Ca -0.34511(6) 0.72650(5) 0.33300(3) 0.03561(18) Uani 1 1 d . A .
O1 O -0.5661(2) 0.9739(2) 0.15378(14) 0.0537(7) Uani 1 1 d . . .
O2 O -0.1111(3) 0.9632(2) 0.23769(13) 0.0555(7) Uani 1 1 d . . .
O3 O 0.0924(3) 0.4352(3) 0.27598(17) 0.0719(9) Uani 1 1 d . . .
O4 O -0.3649(3) 0.4480(2) 0.18890(17) 0.0627(8) Uani 1 1 d . . .
O5 O -0.4524(3) 0.7412(2) 0.44816(14) 0.0619(8) Uani 1 1 d . . .
O6 O -0.24751(19) 0.70506(18) 0.22597(11) 0.0355(5) Uani 1 1 d . . .
C1 C -0.2718(4) 0.9384(3) 0.1343(2) 0.0494(9) Uani 1 1 d . . .
C2 C -0.3390(4) 1.0473(3) 0.1303(2) 0.0556(11) Uani 1 1 d . A .
H2A H -0.4086 1.0774 0.1614 0.067 Uiso 1 1 calc R . .
C3 C -0.3078(5) 1.1144(4) 0.0821(3) 0.0688(14) Uani 1 1 d . . .
H3A H -0.3569 1.1877 0.0809 0.083 Uiso 1 1 calc R A .
C4 C -0.2074(6) 1.0745(5) 0.0371(2) 0.0740(16) Uani 1 1 d . A .
H4A H -0.1855 1.1201 0.0054 0.089 Uiso 1 1 calc R . .
C5 C -0.1381(5) 0.9671(4) 0.0382(2) 0.0698(14) Uani 1 1 d . . .
H5A H -0.0686 0.9379 0.0070 0.084 Uiso 1 1 calc R A .
C6 C -0.1716(4) 0.9024(4) 0.08576(19) 0.0544(10) Uani 1 1 d . A .
H6A H -0.1233 0.8288 0.0853 0.065 Uiso 1 1 calc R . .
C7 C 0.0290(4) 0.6790(4) 0.1850(2) 0.0506(10) Uani 1 1 d . . .
C8 C 0.0557(4) 0.6333(4) 0.1255(2) 0.0601(11) Uani 1 1 d . A .
H8A H -0.0034 0.6262 0.1123 0.072 Uiso 1 1 calc R . .
C9 C 0.1628(6) 0.5975(5) 0.0843(3) 0.0858(16) Uiso 1 1 d . . .
H9A H 0.1764 0.5635 0.0454 0.103 Uiso 1 1 calc R A .
C10 C 0.2497(5) 0.6118(6) 0.1002(3) 0.096(2) Uani 1 1 d . A .
H10A H 0.3227 0.5905 0.0718 0.116 Uiso 1 1 calc R . .
C11 C 0.2279(5) 0.6572(6) 0.1577(3) 0.094(2) Uani 1 1 d . . .
H11A H 0.2867 0.6662 0.1700 0.113 Uiso 1 1 calc R A .
C13 C -0.0933(3) 0.4443(3) 0.17524(19) 0.0444(8) Uani 1 1 d . . .
C12 C 0.1211(4) 0.6902(5) 0.1981(2) 0.0701(14) Uani 1 1 d . A .
H12A H 0.1091 0.7227 0.2373 0.084 Uiso 1 1 calc R . .
C14 C -0.0781(3) 0.4575(3) 0.1083(2) 0.0494(9) Uani 1 1 d . A .
H14A H -0.1106 0.5276 0.0915 0.059 Uiso 1 1 calc R . .
C15 C -0.0184(4) 0.3750(4) 0.0643(2) 0.0652(12) Uani 1 1 d . . .
H15A H -0.0110 0.3895 0.0192 0.078 Uiso 1 1 calc R A .
C16 C 0.0290(4) 0.2735(4) 0.0871(3) 0.0734(15) Uani 1 1 d . A .
H16A H 0.0689 0.2164 0.0579 0.088 Uiso 1 1 calc R . .
C17 C 0.0190(4) 0.2540(4) 0.1520(3) 0.0707(14) Uani 1 1 d . . .
H17A H 0.0531 0.1834 0.1678 0.085 Uiso 1 1 calc R A .
C18 C -0.0411(4) 0.3374(3) 0.1950(2) 0.0594(11) Uani 1 1 d . A .
H18A H -0.0474 0.3214 0.2399 0.071 Uiso 1 1 calc R . .
C19 C -0.3815(3) 0.7060(3) 0.10580(18) 0.0436(8) Uani 1 1 d . . .
C20 C -0.4752(4) 0.7003(4) 0.0920(2) 0.0567(11) Uani 1 1 d . A .
H20A H -0.5337 0.6967 0.1271 0.068 Uiso 1 1 calc R . .
C21 C -0.4876(5) 0.6995(5) 0.0297(2) 0.0788(16) Uani 1 1 d . . .
H21A H -0.5532 0.6954 0.0229 0.095 Uiso 1 1 calc R A .
C22 C -0.4053(5) 0.7045(5) -0.0219(2) 0.0803(16) Uani 1 1 d . A .
H22A H -0.4130 0.7034 -0.0647 0.096 Uiso 1 1 calc R . .
C23 C -0.3121(4) 0.7112(4) -0.0117(2) 0.0650(12) Uani 1 1 d . . .
H23A H -0.2550 0.7159 -0.0473 0.078 Uiso 1 1 calc R A .
C24 C -0.3010(4) 0.7113(3) 0.0508(2) 0.0494(9) Uani 1 1 d . A .
H24A H -0.2347 0.7151 0.0566 0.059 Uiso 1 1 calc R . .
C25 C -0.4545(5) 0.9299(3) 0.3007(2) 0.0596(12) Uani 1 1 d . . .
C26 C -0.4274(5) 1.0154(4) 0.2997(2) 0.0656(12) Uani 1 1 d . A .
H26A H -0.3538 1.0081 0.2763 0.079 Uiso 1 1 calc R . .
C27 C -0.4994(5) 1.1112(4) 0.3305(2) 0.0718(14) Uani 1 1 d . . .
H27A H -0.4740 1.1658 0.3276 0.086 Uiso 1 1 calc R A .
C28 C -0.6047(5) 1.1267(4) 0.3642(2) 0.0695(13) Uani 1 1 d . A .
H28A H -0.6537 1.1918 0.3854 0.083 Uiso 1 1 calc R . .
C29 C -0.6409(5) 1.0470(4) 0.3675(2) 0.0732(14) Uani 1 1 d . . .
H29A H -0.7153 1.0570 0.3908 0.088 Uiso 1 1 calc R A .
C30 C -0.5673(4) 0.9515(4) 0.3365(2) 0.0607(11) Uani 1 1 d . A .
H30A H -0.5941 0.8979 0.3393 0.073 Uiso 1 1 calc R . .
C31 C -0.1705(4) 0.7671(4) 0.34790(19) 0.0526(10) Uani 1 1 d . . .
C32 C -0.0602(4) 0.7078(4) 0.3569(2) 0.0605(11) Uani 1 1 d . A .
H32A H -0.0064 0.6618 0.3234 0.073 Uiso 1 1 calc R . .
C33 C -0.0232(5) 0.7110(5) 0.4114(2) 0.0745(15) Uani 1 1 d . . .
H33A H 0.0536 0.6686 0.4139 0.089 Uiso 1 1 calc R A .
C34 C -0.0967(6) 0.7745(6) 0.4607(3) 0.0870(18) Uani 1 1 d . A .
H34A H -0.0724 0.7778 0.4981 0.104 Uiso 1 1 calc R . .
C35 C -0.2086(6) 0.8349(5) 0.4556(2) 0.0831(17) Uani 1 1 d . . .
H35A H -0.2622 0.8791 0.4900 0.100 Uiso 1 1 calc R A .
C36 C -0.2416(5) 0.8305(4) 0.4004(2) 0.0614(12) Uani 1 1 d . A .
H36A H -0.3183 0.8738 0.3981 0.074 Uiso 1 1 calc R . .
C37 C -0.2121(4) 0.5243(3) 0.3551(2) 0.0531(10) Uani 1 1 d . . .
C38 C -0.1802(5) 0.5214(4) 0.4125(2) 0.0687(13) Uani 1 1 d . A .
H38A H -0.1661 0.5791 0.4209 0.082 Uiso 1 1 calc R . .
C39 C -0.1675(6) 0.4398(5) 0.4586(3) 0.0890(17) Uiso 1 1 d . . .
H39A H -0.1449 0.4421 0.4968 0.107 Uiso 1 1 calc R A .
C40 C -0.1880(6) 0.3561(4) 0.4480(3) 0.093(2) Uani 1 1 d . A .
H40A H -0.1797 0.2995 0.4788 0.112 Uiso 1 1 calc R . .
C41 C -0.2202(6) 0.3543(4) 0.3932(3) 0.089(2) Uani 1 1 d . . .
H41A H -0.2347 0.2965 0.3856 0.107 Uiso 1 1 calc R A .
C42 C -0.2320(5) 0.4372(4) 0.3482(2) 0.0683(13) Uani 1 1 d . A .
H42A H -0.2551 0.4339 0.3104 0.082 Uiso 1 1 calc R . .
C43 C -0.4936(4) 0.6850(4) 0.2856(2) 0.0596(11) Uani 1 1 d . . .
C44 C -0.5234(6) 0.6377(5) 0.3443(3) 0.0848(16) Uani 1 1 d . A .
H44A H -0.4646 0.5932 0.3657 0.102 Uiso 1 1 calc R . .
C45 C -0.6354(8) 0.6524(7) 0.3738(4) 0.116(3) Uani 1 1 d . . .
H45A H -0.6509 0.6193 0.4144 0.139 Uiso 1 1 calc R A .
C46 C -0.7234(6) 0.7149(8) 0.3438(4) 0.124(3) Uani 1 1 d . A .
H46A H -0.7996 0.7256 0.3635 0.149 Uiso 1 1 calc R . .
C47 C -0.6984(5) 0.7603(5) 0.2859(3) 0.0851(17) Uani 1 1 d . . .
H47A H -0.7560 0.7993 0.2626 0.102 Uiso 1 1 calc R A .
C48 C -0.5889(4) 0.7492(4) 0.2614(2) 0.0596(11) Uani 1 1 d . A .
H48A H -0.5768 0.7900 0.2236 0.072 Uiso 1 1 calc R . .
C49 C -0.7499(5) 1.0506(5) 0.2269(3) 0.0918(18) Uani 1 1 d . . .
H49A H -0.8050 1.1146 0.2508 0.138 Uiso 1 1 calc R . .
H49B H -0.7262 0.9910 0.2573 0.138 Uiso 1 1 calc R . .
H49C H -0.7852 1.0346 0.1971 0.138 Uiso 1 1 calc R . .
C50 C -0.6519(5) 1.0678(5) 0.1908(3) 0.0795(16) Uani 1 1 d . . .
H50A H -0.6173 1.0852 0.2210 0.095 Uiso 1 1 calc R . .
H50B H -0.6764 1.1290 0.1608 0.095 Uiso 1 1 calc R . .
C51 C -0.5598(4) 0.9884(4) 0.0851(2) 0.0556(10) Uani 1 1 d . . .
H51A H -0.4929 0.9278 0.0625 0.067 Uiso 1 1 calc R . .
H51B H -0.5479 1.0535 0.0704 0.067 Uiso 1 1 calc R . .
C52 C -0.6633(5) 0.9969(5) 0.0665(3) 0.0737(14) Uani 1 1 d . . .
H52A H -0.6538 1.0065 0.0195 0.110 Uiso 1 1 calc R . .
H52B H -0.7296 1.0578 0.0878 0.110 Uiso 1 1 calc R . .
H52C H -0.6746 0.9319 0.0799 0.110 Uiso 1 1 calc R . .
C53 C -0.1698(8) 1.0717(6) 0.3315(3) 0.118(3) Uani 1 1 d . . .
H53A H -0.1468 1.0783 0.3701 0.177 Uiso 1 1 calc R . .
H53B H -0.2422 1.0647 0.3443 0.177 Uiso 1 1 calc R . .
H53C H -0.1789 1.1350 0.3038 0.177 Uiso 1 1 calc R . .
C54 C -0.0805(5) 0.9757(5) 0.2953(2) 0.0719(14) Uani 1 1 d . . .
H54A H -0.0071 0.9822 0.2831 0.086 Uiso 1 1 calc R . .
H54B H -0.0707 0.9120 0.3235 0.086 Uiso 1 1 calc R . .
C55 C -0.0836(5) 1.0260(4) 0.1838(2) 0.0737(15) Uani 1 1 d . . .
H55A H -0.0939 1.0940 0.1994 0.088 Uiso 1 1 calc R . .
H55B H -0.1362 1.0419 0.1549 0.088 Uiso 1 1 calc R . .
C56 C 0.0372(6) 0.9698(6) 0.1465(3) 0.094(2) Uani 1 1 d . . .
H56A H 0.0533 1.0148 0.1100 0.142 Uiso 1 1 calc R . .
H56B H 0.0473 0.9029 0.1304 0.142 Uiso 1 1 calc R . .
H56C H 0.0895 0.9550 0.1748 0.142 Uiso 1 1 calc R . .
C57 C 0.1309(6) 0.4026(6) 0.3825(3) 0.100(2) Uani 1 1 d . . .
H57A H 0.1355 0.3531 0.4196 0.149 Uiso 1 1 calc R A .
H57B H 0.0725 0.4732 0.3962 0.149 Uiso 1 1 calc R . .
H57C H 0.2047 0.4060 0.3658 0.149 Uiso 1 1 calc R . .
C58 C 0.1007(5) 0.3657(5) 0.3316(3) 0.0797(16) Uani 1 1 d . A .
H58A H 0.1591 0.2938 0.3186 0.096 Uiso 1 1 calc R . .
H58B H 0.0269 0.3608 0.3490 0.096 Uiso 1 1 calc R . .
C59 C 0.1857(7) 0.3818(7) 0.2153(4) 0.081(3) Uiso 0.715(14) 1 d P A 1
H59A H 0.1860 0.3127 0.2090 0.098 Uiso 0.715(14) 1 calc PR A 1
H59B H 0.1676 0.4271 0.1767 0.098 Uiso 0.715(14) 1 calc PR A 1
C59A C 0.2017(15) 0.4385(14) 0.2444(9) 0.064(6) Uiso 0.285(14) 1 d P A 2
H59C H 0.1851 0.4911 0.2087 0.077 Uiso 0.285(14) 1 calc PR A 2
H59D H 0.2189 0.4716 0.2761 0.077 Uiso 0.285(14) 1 calc PR A 2
C60 C 0.2930(7) 0.3659(8) 0.2215(5) 0.151(4) Uani 1 1 d . . .
H60A H 0.3499 0.3314 0.1829 0.227 Uiso 0.50 1 calc PR A 1
H60B H 0.3111 0.3208 0.2596 0.227 Uiso 0.50 1 calc PR A 1
H60C H 0.2934 0.4345 0.2264 0.227 Uiso 0.50 1 calc PR A 1
H60D H 0.3099 0.3736 0.1743 0.227 Uiso 0.50 1 calc PR A 2
H60E H 0.2882 0.2978 0.2338 0.227 Uiso 0.50 1 calc PR A 2
H60F H 0.3536 0.3686 0.2381 0.227 Uiso 0.50 1 calc PR A 2
C61 C -0.3370(9) 0.3989(6) 0.0811(3) 0.122(3) Uani 1 1 d . . .
H61A H -0.2940 0.3409 0.0505 0.183 Uiso 1 1 calc R . .
H61B H -0.3209 0.4605 0.0641 0.183 Uiso 1 1 calc R . .
H61C H -0.4186 0.4182 0.0874 0.183 Uiso 1 1 calc R . .
C62 C -0.3016(5) 0.3628(5) 0.1466(3) 0.089(2) Uani 1 1 d . . .
H62A H -0.3173 0.3005 0.1642 0.106 Uiso 1 1 calc R . .
H62B H -0.2191 0.3428 0.1408 0.106 Uiso 1 1 calc R . .
C63 C -0.4768(5) 0.4542(5) 0.2226(3) 0.0849(17) Uani 1 1 d . . .
H63A H -0.5133 0.4419 0.1914 0.102 Uiso 1 1 calc R . .
H63B H -0.5245 0.5266 0.2394 0.102 Uiso 1 1 calc R . .
C64 C -0.4738(8) 0.3769(7) 0.2769(4) 0.129(3) Uani 1 1 d . . .
H64A H -0.5515 0.3853 0.2975 0.193 Uiso 1 1 calc R . .
H64B H -0.4395 0.3895 0.3086 0.193 Uiso 1 1 calc R . .
H64C H -0.4285 0.3048 0.2606 0.193 Uiso 1 1 calc R . .
C65 C -0.3999(10) 0.6399(7) 0.5469(3) 0.153(4) Uani 1 1 d . . .
H65A H -0.3999 0.5763 0.5721 0.229 Uiso 1 1 calc R . .
H65B H -0.4472 0.7026 0.5737 0.229 Uiso 1 1 calc R . .
H65C H -0.3218 0.6344 0.5331 0.229 Uiso 1 1 calc R . .
C66 C -0.4470(7) 0.6499(5) 0.4885(3) 0.096(2) Uani 1 1 d . . .
H66A H -0.3993 0.5855 0.4624 0.115 Uiso 1 1 calc R . .
H66B H -0.5247 0.6525 0.5032 0.115 Uiso 1 1 calc R . .
C67 C -0.5182(7) 0.8395(5) 0.4822(3) 0.101(2) Uani 1 1 d . . .
H67A H -0.5085 0.8983 0.4543 0.122 Uiso 1 1 calc R . .
H67B H -0.4898 0.8358 0.5213 0.122 Uiso 1 1 calc R . .
C68 C -0.6439(8) 0.8618(7) 0.5019(5) 0.163(5) Uani 1 1 d . . .
H68A H -0.6863 0.9286 0.5252 0.245 Uiso 1 1 calc R . .
H68B H -0.6536 0.8039 0.5298 0.245 Uiso 1 1 calc R . .
H68C H -0.6726 0.8674 0.4632 0.245 Uiso 1 1 calc R . .

loop_
_atom_site_aniso_label
_atom_site_aniso_U_11
_atom_site_aniso_U_22
_atom_site_aniso_U_33
_atom_site_aniso_U_23
_atom_site_aniso_U_13
_atom_site_aniso_U_12
Ca1 0.0408(4) 0.0372(4) 0.0432(4) -0.0024(3) -0.0172(3) -0.0124(3)
Ca2 0.0537(5) 0.0443(4) 0.0355(4) 0.0055(3) -0.0143(3) -0.0298(4)
Ca3 0.0348(4) 0.0486(4) 0.0401(4) 0.0073(3) -0.0119(3) -0.0184(3)
Ca4 0.0366(4) 0.0345(4) 0.0488(4) -0.0016(3) -0.0091(3) -0.0166(3)
Ca5 0.0386(4) 0.0370(3) 0.0302(3) 0.0023(3) -0.0046(3) -0.0172(3)
O1 0.0526(17) 0.0506(15) 0.0488(16) 0.0015(12) -0.0213(13) -0.0083(13)
O2 0.079(2) 0.0639(17) 0.0455(15) 0.0014(13) -0.0150(14) -0.0503(17)
O3 0.0431(17) 0.080(2) 0.073(2) 0.0173(18) -0.0194(16) -0.0090(16)
O4 0.0604(19) 0.0520(17) 0.088(2) -0.0028(16) -0.0156(17) -0.0350(15)
O5 0.073(2) 0.0568(17) 0.0398(15) 0.0012(13) 0.0064(14) -0.0230(16)
O6 0.0368(13) 0.0371(12) 0.0365(12) 0.0032(10) -0.0111(10) -0.0183(10)
C1 0.068(3) 0.045(2) 0.047(2) 0.0084(17) -0.024(2) -0.031(2)
C2 0.074(3) 0.049(2) 0.059(3) 0.0114(19) -0.031(2) -0.033(2)
C3 0.103(4) 0.048(2) 0.077(3) 0.022(2) -0.051(3) -0.040(3)
C4 0.123(5) 0.086(4) 0.049(3) 0.025(2) -0.034(3) -0.075(4)
C5 0.096(4) 0.088(4) 0.043(2) 0.004(2) -0.010(2) -0.060(3)
C6 0.075(3) 0.058(2) 0.038(2) 0.0016(18) -0.013(2) -0.035(2)
C7 0.045(2) 0.067(3) 0.049(2) 0.0013(19) -0.0061(18) -0.034(2)
C8 0.056(3) 0.083(3) 0.052(2) -0.009(2) -0.004(2) -0.042(3)
C10 0.058(3) 0.151(6) 0.081(4) -0.018(4) 0.016(3) -0.057(4)
C11 0.057(3) 0.151(6) 0.094(4) -0.020(4) -0.003(3) -0.064(4)
C13 0.038(2) 0.0395(18) 0.050(2) -0.0023(16) -0.0063(17) -0.0130(16)
C12 0.054(3) 0.109(4) 0.062(3) -0.014(3) -0.006(2) -0.049(3)
C14 0.044(2) 0.050(2) 0.052(2) -0.0035(18) -0.0038(18) -0.0206(18)
C15 0.056(3) 0.080(3) 0.059(3) -0.021(2) 0.000(2) -0.031(3)
C16 0.054(3) 0.062(3) 0.094(4) -0.034(3) 0.003(3) -0.017(2)
C17 0.057(3) 0.039(2) 0.111(5) -0.007(2) -0.021(3) -0.012(2)
C18 0.059(3) 0.044(2) 0.069(3) 0.002(2) -0.016(2) -0.016(2)
C19 0.050(2) 0.0425(19) 0.043(2) -0.0017(15) -0.0158(17) -0.0212(17)
C20 0.058(3) 0.076(3) 0.048(2) -0.003(2) -0.011(2) -0.039(2)
C21 0.080(4) 0.130(5) 0.059(3) -0.001(3) -0.028(3) -0.067(4)
C22 0.097(4) 0.116(5) 0.043(3) -0.008(3) -0.017(3) -0.056(4)
C23 0.060(3) 0.085(3) 0.045(2) -0.004(2) -0.004(2) -0.029(3)
C24 0.043(2) 0.048(2) 0.054(2) -0.0013(18) -0.0115(18) -0.0158(18)
C25 0.083(3) 0.042(2) 0.044(2) -0.0042(17) -0.019(2) -0.013(2)
C26 0.071(3) 0.052(2) 0.056(3) -0.007(2) -0.014(2) -0.009(2)
C27 0.097(4) 0.044(2) 0.066(3) -0.007(2) -0.015(3) -0.022(3)
C28 0.078(4) 0.048(2) 0.063(3) -0.015(2) -0.015(3) -0.005(2)
C29 0.067(3) 0.079(3) 0.060(3) -0.023(3) -0.014(3) -0.011(3)
C30 0.075(3) 0.053(2) 0.050(2) -0.0103(19) -0.020(2) -0.017(2)
C31 0.064(3) 0.068(3) 0.041(2) 0.0098(19) -0.019(2) -0.040(2)
C32 0.070(3) 0.079(3) 0.048(2) 0.007(2) -0.021(2) -0.044(3)
C33 0.085(4) 0.108(4) 0.055(3) 0.015(3) -0.036(3) -0.056(3)
C34 0.118(5) 0.124(5) 0.052(3) 0.010(3) -0.041(3) -0.072(5)
C35 0.119(5) 0.100(4) 0.048(3) -0.013(3) -0.011(3) -0.062(4)
C36 0.072(3) 0.074(3) 0.052(3) 0.006(2) -0.015(2) -0.045(3)
C37 0.051(2) 0.047(2) 0.049(2) 0.0087(18) -0.0001(19) -0.0174(19)
C38 0.077(3) 0.067(3) 0.061(3) 0.022(2) -0.020(3) -0.031(3)
C40 0.119(5) 0.062(3) 0.061(3) 0.023(3) -0.004(3) -0.018(3)
C41 0.132(5) 0.047(3) 0.069(3) 0.005(2) 0.008(3) -0.038(3)
C42 0.093(4) 0.058(3) 0.045(2) 0.007(2) 0.001(2) -0.034(3)
C43 0.046(2) 0.072(3) 0.065(3) -0.020(2) -0.002(2) -0.029(2)
C44 0.080(4) 0.096(4) 0.080(4) -0.017(3) -0.016(3) -0.035(3)
C45 0.115(6) 0.143(7) 0.083(5) 0.004(4) 0.014(4) -0.070(6)
C46 0.064(4) 0.173(8) 0.132(7) -0.006(6) 0.008(4) -0.063(5)
C47 0.047(3) 0.119(5) 0.092(4) -0.011(4) -0.009(3) -0.039(3)
C48 0.051(3) 0.073(3) 0.063(3) -0.018(2) -0.001(2) -0.036(2)
C49 0.076(4) 0.091(4) 0.090(4) -0.012(3) -0.027(3) -0.011(3)
C50 0.071(4) 0.085(4) 0.064(3) -0.006(3) -0.029(3) -0.007(3)
C51 0.056(3) 0.054(2) 0.050(2) 0.0036(19) -0.020(2) -0.014(2)
C52 0.068(3) 0.096(4) 0.060(3) -0.001(3) -0.030(3) -0.029(3)
C53 0.170(8) 0.113(5) 0.082(4) -0.039(4) -0.017(5) -0.066(6)
C54 0.101(4) 0.090(4) 0.054(3) -0.002(2) -0.018(3) -0.066(3)
C55 0.116(5) 0.079(3) 0.060(3) 0.013(2) -0.025(3) -0.073(3)
C56 0.119(5) 0.133(5) 0.064(3) 0.000(3) 0.001(3) -0.095(5)
C57 0.087(4) 0.097(4) 0.097(5) 0.016(4) -0.038(4) -0.016(4)
C58 0.058(3) 0.077(3) 0.086(4) 0.022(3) -0.028(3) -0.012(3)
C60 0.068(5) 0.170(9) 0.145(8) 0.038(7) 0.000(5) -0.007(5)
C61 0.210(9) 0.115(5) 0.066(4) -0.014(4) 0.001(5) -0.104(6)
C62 0.076(4) 0.086(4) 0.115(5) -0.050(4) 0.018(3) -0.052(3)
C63 0.084(4) 0.093(4) 0.095(4) -0.015(3) 0.000(3) -0.061(3)
C64 0.153(8) 0.146(7) 0.115(6) 0.033(5) -0.014(5) -0.106(6)
C65 0.252(12) 0.106(6) 0.064(4) 0.009(4) -0.045(6) -0.038(7)
C66 0.125(6) 0.087(4) 0.058(3) 0.000(3) 0.010(3) -0.044(4)
C67 0.130(6) 0.094(4) 0.066(4) 0.004(3) -0.006(4) -0.045(4)
C68 0.135(7) 0.100(6) 0.151(8) 0.010(5) 0.068(6) -0.013(5)

loop_
_atom_type_symbol
_atom_type_description
_atom_type_scat_dispersion_real
_atom_type_scat_dispersion_imag
_atom_type_scat_source
C C 0.0033 0.0016 'International Tables Vol C Tables 4.2.6.8 and 6.1.1.4'
H H 0.0000 0.0000 'International Tables Vol C Tables 4.2.6.8 and 6.1.1.4'
O O 0.0106 0.0060 'International Tables Vol C Tables 4.2.6.8 and 6.1.1.4'
Ca Ca 0.2262 0.3064 'International Tables Vol C Tables 4.2.6.8 and 6.1.1.4'

loop_
_geom_angle_atom_site_label_1
_geom_angle_atom_site_label_2
_geom_angle_atom_site_label_3
_geom_angle
O6 Ca1 O1 176.44(10)
O6 Ca1 C1 90.37(11)
O1 Ca1 C1 93.08(12)
O6 Ca1 C19 89.15(10)
O1 Ca1 C19 90.55(11)
C1 Ca1 C19 108.96(13)
O6 Ca1 C25 85.91(12)
O1 Ca1 C25 93.08(12)
C1 Ca1 C25 92.16(14)
C19 Ca1 C25 158.35(14)
O6 Ca1 C43 71.49(10)
O1 Ca1 C43 104.97(12)
C1 Ca1 C43 159.97(13)
C19 Ca1 C43 79.95(12)
C25 Ca1 C43 78.49(13)
O6 Ca1 Ca4 45.54(6)
O1 Ca1 Ca4 132.35(8)
C1 Ca1 Ca4 123.08(10)
C19 Ca1 Ca4 51.24(8)
C25 Ca1 Ca4 113.17(9)
C43 Ca1 Ca4 48.42(8)
O6 Ca1 Ca2 45.05(5)
O1 Ca1 Ca2 137.56(8)
C1 Ca1 Ca2 51.32(9)
C19 Ca1 Ca2 119.99(9)
C25 Ca1 Ca2 69.55(12)
C43 Ca1 Ca2 108.65(9)
Ca4 Ca1 Ca2 89.79(3)
O6 Ca1 Ca5 42.83(6)
O1 Ca1 Ca5 134.51(8)
C1 Ca1 Ca5 111.97(9)
C19 Ca1 Ca5 114.14(9)
C25 Ca1 Ca5 50.58(9)
C43 Ca1 Ca5 48.67(8)
Ca4 Ca1 Ca5 63.37(2)
Ca2 Ca1 Ca5 61.96(2)
O6 Ca2 O2 173.09(10)
O6 Ca2 C7 88.68(11)
O2 Ca2 C7 97.14(12)
O6 Ca2 C1 90.59(10)
O2 Ca2 C1 90.42(11)
C7 Ca2 C1 114.18(14)
O6 Ca2 C31 85.40(10)
O2 Ca2 C31 90.57(11)
C7 Ca2 C31 92.78(14)
C1 Ca2 C31 152.67(15)
O6 Ca2 C6 96.69(10)
O2 Ca2 C6 87.29(10)
C7 Ca2 C6 87.77(13)
C1 Ca2 C6 27.20(13)
C31 Ca2 C6 177.85(12)
O6 Ca2 Ca3 45.56(6)
O2 Ca2 Ca3 137.04(8)
C7 Ca2 Ca3 51.67(9)
C1 Ca2 Ca3 126.98(9)
C31 Ca2 Ca3 66.15(10)
C6 Ca2 Ca3 115.71(9)
O6 Ca2 Ca1 45.51(6)
O2 Ca2 Ca1 131.92(8)
C7 Ca2 Ca1 122.71(9)
C1 Ca2 Ca1 51.11(9)
C31 Ca2 Ca1 111.10(9)
C6 Ca2 Ca1 70.25(9)
Ca3 Ca2 Ca1 90.88(2)
O6 Ca2 Ca5 42.06(6)
O2 Ca2 Ca5 131.49(7)
C7 Ca2 Ca5 111.53(9)
C1 Ca2 Ca5 110.55(10)
C31 Ca2 Ca5 51.30(9)
C6 Ca2 Ca5 130.33(9)
Ca3 Ca2 Ca5 60.23(2)
Ca1 Ca2 Ca5 60.71(2)
O6 Ca3 O3 177.74(11)
O6 Ca3 C13 89.22(10)
O3 Ca3 C13 91.99(13)
O6 Ca3 C7 87.82(11)
O3 Ca3 C7 89.98(13)
C13 Ca3 C7 110.24(13)
O6 Ca3 C37 88.64(11)
O3 Ca3 C37 93.15(13)
C13 Ca3 C37 95.05(13)
C7 Ca3 C37 154.40(14)
O6 Ca3 C8 88.11(11)
O3 Ca3 C8 90.12(13)
C13 Ca3 C8 83.93(12)
C7 Ca3 C8 26.33(12)
C37 Ca3 C8 176.61(14)
O6 Ca3 Ca2 45.39(6)
O3 Ca3 Ca2 132.48(10)
C13 Ca3 Ca2 123.50(9)
C7 Ca3 Ca2 50.85(10)
C37 Ca3 Ca2 111.67(9)
C8 Ca3 Ca2 66.50(9)
O6 Ca3 Ca4 43.86(6)
O3 Ca3 Ca4 138.02(10)
C13 Ca3 Ca4 50.09(9)
C7 Ca3 Ca4 117.27(10)
C37 Ca3 Ca4 75.84(11)
C8 Ca3 Ca4 101.10(9)
Ca2 Ca3 Ca4 88.44(2)
O6 Ca3 Ca5 43.41(6)
O3 Ca3 Ca5 137.52(9)
C13 Ca3 Ca5 110.88(9)
C7 Ca3 Ca5 112.97(10)
C37 Ca3 Ca5 51.06(9)
C8 Ca3 Ca5 126.34(10)
Ca2 Ca3 Ca5 62.51(2)
Ca4 Ca3 Ca5 62.75(2)
O6 Ca4 O4 171.41(11)
O6 Ca4 C19 90.55(10)
O4 Ca4 C19 97.10(12)
O6 Ca4 C13 90.07(10)
O4 Ca4 C13 89.76(12)
C19 Ca4 C13 118.13(13)
O6 Ca4 C43 84.10(11)
O4 Ca4 C43 91.64(12)
C19 Ca4 C43 92.47(15)
C13 Ca4 C43 148.94(15)
O6 Ca4 C14 95.56(10)
O4 Ca4 C14 88.17(11)
C19 Ca4 C14 91.49(12)
C13 Ca4 C14 27.10(12)
C43 Ca4 C14 176.03(14)
O6 Ca4 Ca1 46.34(6)
O4 Ca4 Ca1 137.75(8)
C19 Ca4 Ca1 52.04(8)
C13 Ca4 Ca1 128.33(9)
C43 Ca4 Ca1 65.65(11)
C14 Ca4 Ca1 116.85(8)
O6 Ca4 Ca3 44.33(6)
O4 Ca4 Ca3 131.48(8)
C19 Ca4 Ca3 124.16(9)
C13 Ca4 Ca3 50.55(9)
C43 Ca4 Ca3 108.99(10)
C14 Ca4 Ca3 68.38(8)
Ca1 Ca4 Ca3 90.47(2)
O6 Ca4 Ca5 41.14(6)
O4 Ca4 Ca5 131.18(9)
C19 Ca4 Ca5 112.21(8)
C13 Ca4 Ca5 107.79(9)
C43 Ca4 Ca5 50.71(10)
C14 Ca4 Ca5 127.14(8)
Ca1 Ca4 Ca5 60.63(2)
Ca3 Ca4 Ca5 59.11(2)
O6 Ca5 O5 176.94(10)
O6 Ca5 C37 88.30(11)
O5 Ca5 C37 89.85(11)
O6 Ca5 C25 85.93(11)
O5 Ca5 C25 96.10(12)
C37 Ca5 C25 172.69(15)
O6 Ca5 C31 83.41(11)
O5 Ca5 C31 98.86(12)
C37 Ca5 C31 85.05(14)
C25 Ca5 C31 89.83(15)
O6 Ca5 C43 82.06(11)
O5 Ca5 C43 95.72(13)
C37 Ca5 C43 95.97(15)
C25 Ca5 C43 87.68(16)
C31 Ca5 C43 165.40(14)
O6 Ca5 C36 107.29(10)
O5 Ca5 C36 75.38(12)
C37 Ca5 C36 98.09(14)
C25 Ca5 C36 79.40(14)
C31 Ca5 C36 26.99(13)
C43 Ca5 C36 163.29(15)
O6 Ca5 C44 105.13(13)
O5 Ca5 C44 72.22(14)
C37 Ca5 C44 82.96(16)
C25 Ca5 C44 102.88(18)
C31 Ca5 C44 165.02(16)
C43 Ca5 C44 26.93(15)
C36 Ca5 C44 147.58(14)
O6 Ca5 Ca3 43.71(6)
O5 Ca5 Ca3 135.65(8)
C37 Ca5 Ca3 50.38(9)
C25 Ca5 Ca3 122.50(11)
C31 Ca5 Ca3 63.69(10)
C43 Ca5 Ca3 105.92(10)
C36 Ca5 Ca3 90.04(10)
C44 Ca5 Ca3 114.02(12)
O6 Ca5 Ca1 43.40(6)
O5 Ca5 Ca1 137.11(8)
C37 Ca5 Ca1 126.55(10)
C25 Ca5 Ca1 50.06(9)
C31 Ca5 Ca1 105.44(9)
C43 Ca5 Ca1 62.36(11)
C36 Ca5 Ca1 114.80(9)
C44 Ca5 Ca1 88.96(13)
Ca3 Ca5 Ca1 87.11(2)
O6 Ca5 Ca2 42.20(6)
O5 Ca5 Ca2 140.80(8)
C37 Ca5 Ca2 105.93(9)
C25 Ca5 Ca2 66.75(12)
C31 Ca5 Ca2 48.93(8)
C43 Ca5 Ca2 117.32(11)
C36 Ca5 Ca2 67.12(8)
C44 Ca5 Ca2 143.94(12)
Ca3 Ca5 Ca2 57.26(2)
Ca1 Ca5 Ca2 57.33(2)
O6 Ca5 Ca4 41.00(5)
O5 Ca5 Ca4 136.02(8)
C37 Ca5 Ca4 72.79(10)
C25 Ca5 Ca4 105.37(9)
C31 Ca5 Ca4 118.75(10)
C43 Ca5 Ca4 48.57(9)
C36 Ca5 Ca4 145.51(10)
C44 Ca5 Ca4 65.86(11)
Ca3 Ca5 Ca4 58.14(2)
Ca1 Ca5 Ca4 56.00(2)
Ca2 Ca5 Ca4 83.19(2)
C51 O1 C50 112.9(3)
C51 O1 Ca1 117.2(2)
C50 O1 Ca1 125.5(3)
C55 O2 C54 113.7(3)
C55 O2 Ca2 121.8(2)
C54 O2 Ca2 123.6(3)
C58 O3 C59A 112.0(8)
C58 O3 C59 112.5(5)
C59A O3 C59 46.1(7)
C58 O3 Ca3 125.7(3)
C59A O3 Ca3 120.2(7)
C59 O3 Ca3 113.8(4)
C62 O4 C63 114.3(4)
C62 O4 Ca4 123.9(3)
C63 O4 Ca4 121.6(3)
C66 O5 C67 113.0(4)
C66 O5 Ca5 122.3(3)
C67 O5 Ca5 124.5(3)
Ca4 O6 Ca5 97.86(8)
Ca4 O6 Ca2 166.31(11)
Ca5 O6 Ca2 95.74(9)
Ca4 O6 Ca3 91.81(8)
Ca5 O6 Ca3 92.88(8)
Ca2 O6 Ca3 89.06(8)
Ca4 O6 Ca1 88.12(8)
Ca5 O6 Ca1 93.77(9)
Ca2 O6 Ca1 89.43(8)
Ca3 O6 Ca1 173.30(11)
C6 C1 C2 113.8(4)
C6 C1 Ca1 128.2(3)
C2 C1 Ca1 110.0(3)
C6 C1 Ca2 94.1(3)
C2 C1 Ca2 129.8(3)
Ca1 C1 Ca2 77.57(10)
C1 C2 C3 122.8(5)
C4 C3 C2 120.4(5)
C3 C4 C5 119.3(4)
C4 C5 C6 119.1(5)
C5 C6 C1 124.6(5)
C5 C6 Ca2 143.0(3)
C1 C6 Ca2 58.7(2)
C8 C7 C12 112.7(4)
C8 C7 Ca2 119.8(3)
C12 C7 Ca2 116.9(3)
C8 C7 Ca3 97.1(3)
C12 C7 Ca3 128.3(3)
Ca2 C7 Ca3 77.47(11)
C9 C8 C7 124.4(5)
C9 C8 Ca3 142.0(4)
C7 C8 Ca3 56.6(2)
C8 C9 C10 119.6(6)
C11 C10 C9 118.4(5)
C10 C11 C12 120.5(5)
C14 C13 C18 112.9(4)
C14 C13 Ca4 94.8(3)
C18 C13 Ca4 132.0(3)
C14 C13 Ca3 124.4(3)
C18 C13 Ca3 111.1(3)
Ca4 C13 Ca3 79.36(11)
C11 C12 C7 124.3(5)
C13 C14 C15 124.7(4)
C13 C14 Ca4 58.1(2)
C15 C14 Ca4 146.4(3)
C16 C15 C14 119.0(5)
C17 C16 C15 119.9(5)
C16 C17 C18 120.1(5)
C17 C18 C13 123.3(5)
C20 C19 C24 113.5(4)
C20 C19 Ca4 115.3(3)
C24 C19 Ca4 116.7(3)
C20 C19 Ca1 123.0(3)
C24 C19 Ca1 106.8(3)
Ca4 C19 Ca1 76.72(10)
C21 C20 C19 123.4(4)
C22 C21 C20 119.9(5)
C21 C22 C23 119.5(5)
C22 C23 C24 119.7(4)
C23 C24 C19 123.9(4)
C26 C25 C30 112.0(4)
C26 C25 Ca1 116.1(3)
C30 C25 Ca1 114.3(3)
C26 C25 Ca5 130.5(4)
C30 C25 Ca5 100.9(3)
Ca1 C25 Ca5 79.36(12)
C25 C26 C27 125.1(5)
C28 C27 C26 120.3(5)
C27 C28 C29 119.2(5)
C28 C29 C30 119.6(5)
C29 C30 C25 123.8(5)
C36 C31 C32 112.3(4)
C36 C31 Ca2 124.5(3)
C32 C31 Ca2 111.9(3)
C36 C31 Ca5 90.2(3)
C32 C31 Ca5 136.8(3)
Ca2 C31 Ca5 79.77(11)
C33 C32 C31 124.9(5)
C34 C33 C32 119.9(6)
C33 C34 C35 118.5(5)
C36 C35 C34 119.9(6)
C35 C36 C31 124.6(5)
C35 C36 Ca5 146.5(3)
C31 C36 Ca5 62.8(2)
C42 C37 C38 113.0(4)
C42 C37 Ca3 113.9(3)
C38 C37 Ca3 114.5(3)
C42 C37 Ca5 126.0(4)
C38 C37 Ca5 106.7(3)
Ca3 C37 Ca5 78.56(11)
C39 C38 C37 124.5(5)
C40 C39 C38 118.8(6)
C41 C40 C39 119.7(5)
C40 C41 C42 119.9(5)
C37 C42 C41 124.0(5)
C48 C43 C44 111.2(4)
C48 C43 Ca4 116.5(3)
C44 C43 Ca4 121.8(4)
C48 C43 Ca5 133.2(3)
C44 C43 Ca5 90.3(3)
Ca4 C43 Ca5 80.72(12)
C48 C43 Ca1 79.0(3)
C44 C43 Ca1 157.1(4)
Ca4 C43 Ca1 65.93(10)
Ca5 C43 Ca1 68.97(10)
C43 C44 C45 123.6(7)
C43 C44 Ca5 62.8(3)
C45 C44 Ca5 144.0(5)
C46 C45 C44 120.2(7)
C47 C46 C45 118.4(6)
C46 C47 C48 119.0(6)
C47 C48 C43 127.2(5)
C49 C50 O1 111.9(5)
O1 C51 C52 113.4(4)
O2 C54 C53 111.2(5)
O2 C55 C56 111.5(5)
O3 C58 C57 112.1(5)
C60 C59 O3 111.4(7)
C60 C59A O3 129.5(15)
C59A C60 C59 53.3(9)
O4 C62 C61 107.6(6)
O4 C63 C64 113.6(6)
O5 C66 C65 114.6(6)
O5 C67 C68 111.2(6)

loop_
_geom_bond_atom_site_label_1
_geom_bond_atom_site_label_2
_geom_bond_distance
Ca1 O6 2.340(2)
Ca1 O1 2.429(3)
Ca1 C1 2.614(4)
Ca1 C19 2.619(4)
Ca1 C25 2.651(4)
Ca1 C43 3.225(5)
Ca1 Ca4 3.2327(10)
Ca1 Ca2 3.2798(10)
Ca1 Ca5 3.3982(10)
Ca2 O6 2.321(2)
Ca2 O2 2.436(3)
Ca2 C7 2.590(5)
Ca2 C1 2.622(4)
Ca2 C31 2.634(4)
Ca2 C6 3.062(4)
Ca2 Ca3 3.2607(10)
Ca2 Ca5 3.4387(10)
Ca3 O6 2.328(2)
Ca3 O3 2.436(3)
Ca3 C13 2.616(4)
Ca3 C7 2.620(4)
Ca3 C37 2.644(4)
Ca3 C8 3.115(4)
Ca3 Ca4 3.3301(10)
Ca3 Ca5 3.3649(10)
Ca4 O6 2.308(2)
Ca4 O4 2.420(3)
Ca4 C19 2.590(4)
Ca4 C13 2.599(4)
Ca4 C43 2.648(4)
Ca4 C14 3.051(4)
Ca4 Ca5 3.4858(10)
Ca5 O6 2.315(2)
Ca5 O5 2.501(3)
Ca5 C37 2.670(4)
Ca5 C25 2.671(4)
Ca5 C31 2.727(4)
Ca5 C43 2.734(4)
Ca5 C36 3.065(5)
Ca5 C44 3.074(6)
O1 C51 1.446(5)
O1 C50 1.473(6)
O2 C55 1.428(5)
O2 C54 1.447(5)
O3 C58 1.435(6)
O3 C59A 1.462(18)
O3 C59 1.555(9)
O4 C62 1.403(6)
O4 C63 1.456(6)
O5 C66 1.433(6)
O5 C67 1.443(7)
C1 C6 1.403(6)
C1 C2 1.400(6)
C2 C3 1.411(6)
C3 C4 1.369(8)
C4 C5 1.385(8)
C5 C6 1.393(6)
C7 C8 1.392(6)
C7 C12 1.403(6)
C8 C9 1.389(8)
C9 C10 1.388(9)
C10 C11 1.363(9)
C11 C12 1.379(7)
C13 C14 1.395(6)
C13 C18 1.411(6)
C14 C15 1.397(6)
C15 C16 1.365(8)
C16 C17 1.365(8)
C17 C18 1.393(7)
C19 C20 1.394(6)
C19 C24 1.398(6)
C20 C21 1.389(6)
C21 C22 1.365(7)
C22 C23 1.360(7)
C23 C24 1.383(6)
C25 C26 1.387(7)
C25 C30 1.424(7)
C26 C27 1.394(6)
C27 C28 1.344(8)
C28 C29 1.381(8)
C29 C30 1.397(7)
C31 C36 1.391(7)
C31 C32 1.395(7)
C32 C33 1.390(6)
C33 C34 1.352(9)
C34 C35 1.390(9)
C35 C36 1.379(7)
C37 C42 1.386(7)
C37 C38 1.392(7)
C38 C39 1.393(8)
C39 C40 1.369(9)
C40 C41 1.355(9)
C41 C42 1.391(6)
C43 C48 1.390(7)
C43 C44 1.392(8)
C44 C45 1.403(10)
C45 C46 1.385(11)
C46 C47 1.350(10)
C47 C48 1.369(7)
C49 C50 1.441(9)
C51 C52 1.488(7)
C53 C54 1.496(9)
C55 C56 1.506(9)
C57 C58 1.471(9)
C59 C60 1.392(12)
C59A C60 1.230(19)
C61 C62 1.549(10)
C63 C64 1.479(9)
C65 C66 1.504(11)
C67 C68 1.522(12)
